data_7103021
loop_
_publ_author_name
'Metrangolo, Pierangelo'
'Meyer, Frank'
'Pilati, Tullio'
'Resnati, Giuseppe'
'Terraneo, Giancarlo'

_publ_section_title
;
 Mutual induced coordination in halogen-bonded anionic assemblies with
 (6,3) cation-templated topologies.
;
_journal_issue 14
_journal_name_full 'Chemical communications (Cambridge, England)'
_journal_page_first 1635
_journal_page_last 1637
_journal_paper_doi 10.1039/b716879a
_journal_year 2008
_chemical_formula_moiety 'C8 H20 N 1+, C6 F3 I3, I 1-'
_chemical_formula_sum 'C14 H20 F3 I4 N'
_chemical_formula_weight 766.91
_chemical_name_systematic
;
?
;
_space_group_IT_number 167
_symmetry_cell_setting trigonal
_symmetry_space_group_name_Hall '-R 3 2"c'
_symmetry_space_group_name_H-M 'R -3 c :H'
_atom_sites_solution_hydrogens geom
_atom_sites_solution_primary direct
_atom_sites_solution_secondary difmap
_audit_creation_method SHELXL-97
_cell_angle_alpha 90.00
_cell_angle_beta 90.00
_cell_angle_gamma 120.00
_cell_formula_units_Z 18
_cell_length_a 20.758(2)
_cell_length_b 20.758
_cell_length_c 27.172(3)
_cell_measurement_reflns_used 5510
_cell_measurement_temperature 173(2)
_cell_measurement_theta_max 28.322
_cell_measurement_theta_min 2.717
_cell_volume 10139.7(18)
_computing_cell_refinement 'Bruker SMART'
_computing_data_collection 'Bruker SMART'
_computing_data_reduction 'Bruker SAINT'
_computing_molecular_graphics 'ORTEPIII (Burnett & Johnson,1996)'
_computing_publication_material 'SHELXL-97 (Sheldrick, 1997)'
_computing_structure_refinement 'SHELXL-97 (Sheldrick, 1997)'
_computing_structure_solution
;
M.C. Burla, M. Camalli, B. Carrozzini, G.L. Cascarano, C. Giacovazzo,
G. Polidori, R. Spagna (2003).
SIR2002: the program. J. Appl. Cryst. 36,1103
;
_diffrn_ambient_temperature 173(2)
_diffrn_measured_fraction_theta_full 0.942
_diffrn_measured_fraction_theta_max 0.942
_diffrn_measurement_device_type 'Bruker SMART APEX'
_diffrn_measurement_method 'phi and omega scans'
_diffrn_radiation_monochromator graphite
_diffrn_radiation_source 'fine-focus sealed tube'
_diffrn_radiation_type MoK\a
_diffrn_radiation_wavelength 0.71073
_diffrn_reflns_av_R_equivalents 0.0507
_diffrn_reflns_av_sigmaI/netI 0.0634
_diffrn_reflns_limit_h_max 30
_diffrn_reflns_limit_h_min -29
_diffrn_reflns_limit_k_max 26
_diffrn_reflns_limit_k_min -30
_diffrn_reflns_limit_l_max 38
_diffrn_reflns_limit_l_min -39
_diffrn_reflns_number 30654
_diffrn_reflns_theta_full 31.44
_diffrn_reflns_theta_max 31.44
_diffrn_reflns_theta_min 1.88
_diffrn_standards_decay_% 0.0
_exptl_absorpt_coefficient_mu 5.551
_exptl_absorpt_correction_T_max 1.000000
_exptl_absorpt_correction_T_min 0.487756
_exptl_absorpt_correction_type multi-scan
_exptl_absorpt_process_details 'SADABS,(Bruker, 1997)'
_exptl_crystal_colour colourless
_exptl_crystal_density_diffrn 2.261
_exptl_crystal_density_method 'not measured'
_exptl_crystal_description amigdala
_exptl_crystal_F_000 6300
_exptl_crystal_size_max 0.26
_exptl_crystal_size_mid 0.22
_exptl_crystal_size_min 0.12
_refine_diff_density_max 2.394
_refine_diff_density_min -0.838
_refine_diff_density_rms 0.165
_refine_ls_extinction_method none
_refine_ls_goodness_of_fit_ref 0.869
_refine_ls_hydrogen_treatment noref
_refine_ls_matrix_type full
_refine_ls_number_parameters 103
_refine_ls_number_reflns 3525
_refine_ls_number_restraints 0
_refine_ls_restrained_S_all 0.869
_refine_ls_R_factor_all 0.0790
_refine_ls_R_factor_gt 0.0483
_refine_ls_shift/su_max 0.001
_refine_ls_shift/su_mean 0.000
_refine_ls_structure_factor_coef Fsqd
_refine_ls_weighting_details 'w=1/[\s^2^(Fo^2^)+(0.0530P)^2^] where P=(Fo^2^+2Fc^2^)/3'
_refine_ls_weighting_scheme calc
_refine_ls_wR_factor_gt 0.1157
_refine_ls_wR_factor_ref 0.1223
_reflns_number_gt 2042
_reflns_number_total 3525
_reflns_threshold_expression >2\s(I)
_cod_data_source_file b716879a.txt
_cod_data_source_block re184
_cod_original_sg_symbol_H-M R-3c
_cod_database_code 7103021

loop_
_symmetry_equiv_pos_as_xyz
'x, y, z'
'-y, x-y, z'
'-x+y, -x, z'
'x-y, -y, -z+1/2'
'-x, -x+y, -z+1/2'
'y, x, -z+1/2'
'x+2/3, y+1/3, z+1/3'
'-y+2/3, x-y+1/3, z+1/3'
'-x+y+2/3, -x+1/3, z+1/3'
'x-y+2/3, -y+1/3, -z+5/6'
'-x+2/3, -x+y+1/3, -z+5/6'
'y+2/3, x+1/3, -z+5/6'
'x+1/3, y+2/3, z+2/3'
'-y+1/3, x-y+2/3, z+2/3'
'-x+y+1/3, -x+2/3, z+2/3'
'x-y+1/3, -y+2/3, -z+7/6'
'-x+1/3, -x+y+2/3, -z+7/6'
'y+1/3, x+2/3, -z+7/6'
'-x, -y, -z'
'y, -x+y, -z'
'x-y, x, -z'
'-x+y, y, z-1/2'
'x, x-y, z-1/2'
'-y, -x, z-1/2'
'-x+2/3, -y+1/3, -z+1/3'
'y+2/3, -x+y+1/3, -z+1/3'
'x-y+2/3, x+1/3, -z+1/3'
'-x+y+2/3, y+1/3, z-1/6'
'x+2/3, x-y+1/3, z-1/6'
'-y+2/3, -x+1/3, z-1/6'
'-x+1/3, -y+2/3, -z+2/3'
'y+1/3, -x+y+2/3, -z+2/3'
'x-y+1/3, x+2/3, -z+2/3'
'-x+y+1/3, y+2/3, z+1/6'
'x+1/3, x-y+2/3, z+1/6'
'-y+1/3, -x+2/3, z+1/6'

loop_
_atom_site_label
_atom_site_type_symbol
_atom_site_fract_x
_atom_site_fract_y
_atom_site_fract_z
_atom_site_U_iso_or_equiv
_atom_site_adp_type
_atom_site_occupancy
_atom_site_symmetry_multiplicity
_atom_site_calc_flag
_atom_site_refinement_flags
_atom_site_disorder_assembly
_atom_site_disorder_group
I1 I 0.6667 0.16423(2) 0.0833 0.06674(19) Uani 1 2 d S . .
C1 C 0.6667 0.2653(3) 0.0833 0.067(2) Uani 1 2 d S . .
C2 C 0.6014(3) 0.2681(3) 0.0833 0.065(2) Uani 1 2 d S . .
F1 F 0.53655(19) 0.20322(19) 0.0833 0.0786(15) Uani 1 2 d S . .
I2 I 0.83547(2) 0.33303(2) 0.22406(2) 0.07852(19) Uani 1 1 d . . .
C3 C 0.6670(3) 0.2688(3) 0.2196(3) 0.085(2) Uani 1 1 d . . .
C4 C 0.7351(3) 0.3345(4) 0.2192(3) 0.084(2) Uani 1 1 d . . .
F2 F 0.66647(18) 0.20285(18) 0.22002(18) 0.0978(14) Uani 1 1 d . . .
I3 I 1.0000 0.338357(19) 0.2500 0.04988(15) Uani 1 2 d S . .
N1 N 0.6237(3) 0.0000 0.2500 0.0478(12) Uani 1 2 d S . .
C5 C 0.5930(3) 0.0243(3) 0.20748(19) 0.0591(13) Uani 1 1 d . . .
H5A H 0.5918 0.0694 0.2178 0.071 Uiso 1 1 calc R . .
H5B H 0.6283 0.0386 0.1796 0.071 Uiso 1 1 calc R . .
C6 C 0.5182(3) -0.0309(4) 0.18938(19) 0.0726(16) Uani 1 1 d . . .
H6A H 0.5044 -0.0095 0.1620 0.109 Uiso 1 1 calc R . .
H6B H 0.4819 -0.0442 0.2161 0.109 Uiso 1 1 calc R . .
H6C H 0.5186 -0.0755 0.1781 0.109 Uiso 1 1 calc R . .
C7 C 0.6962(3) 0.0643(3) 0.2661(2) 0.0650(15) Uani 1 1 d . . .
H7A H 0.7132 0.0497 0.2959 0.078 Uiso 1 1 calc R . .
H7B H 0.6882 0.1059 0.2753 0.078 Uiso 1 1 calc R . .
C8 C 0.7589(3) 0.0924(3) 0.2266(2) 0.0780(18) Uani 1 1 d . . .
H8A H 0.8045 0.1343 0.2399 0.117 Uiso 1 1 calc R . .
H8B H 0.7433 0.1085 0.1972 0.117 Uiso 1 1 calc R . .
H8C H 0.7682 0.0520 0.2178 0.117 Uiso 1 1 calc R . .

loop_
_atom_site_aniso_label
_atom_site_aniso_U_11
_atom_site_aniso_U_22
_atom_site_aniso_U_33
_atom_site_aniso_U_23
_atom_site_aniso_U_13
_atom_site_aniso_U_12
I1 0.0512(3) 0.0416(2) 0.1106(5) 0.00278(13) 0.0056(3) 0.02561(14)
C1 0.049(4) 0.035(2) 0.120(7) 0.003(2) 0.006(4) 0.0247(19)
C2 0.035(2) 0.035(2) 0.114(7) -0.003(2) 0.003(2) 0.011(3)
F1 0.0396(16) 0.0396(16) 0.152(5) -0.0023(13) 0.0023(13) 0.0165(19)
I2 0.0534(2) 0.0554(2) 0.1296(5) -0.0016(2) 0.0181(2) 0.02935(18)
C3 0.056(3) 0.049(3) 0.154(7) -0.005(4) -0.002(4) 0.031(3)
C4 0.054(3) 0.067(4) 0.137(7) -0.006(4) 0.013(4) 0.034(3)
F2 0.058(2) 0.0502(18) 0.188(5) -0.017(2) -0.003(2) 0.0289(16)
I3 0.0539(3) 0.04062(18) 0.0595(3) 0.00984(10) 0.0197(2) 0.02696(13)
N1 0.043(2) 0.051(3) 0.052(3) -0.006(3) -0.0031(13) 0.0255(16)
C5 0.054(3) 0.081(4) 0.054(3) -0.014(3) -0.011(2) 0.042(3)
C6 0.051(3) 0.103(5) 0.069(4) -0.013(3) -0.013(3) 0.042(3)
C7 0.044(3) 0.074(4) 0.076(4) -0.025(3) -0.015(2) 0.029(3)
C8 0.048(3) 0.069(4) 0.101(5) -0.021(3) 0.002(3) 0.017(3)

loop_
_atom_type_symbol
_atom_type_description
_atom_type_scat_dispersion_real
_atom_type_scat_dispersion_imag
_atom_type_scat_source
C C 0.0033 0.0016 'International Tables Vol C Tables 4.2.6.8 and 6.1.1.4'
H H 0.0000 0.0000 'International Tables Vol C Tables 4.2.6.8 and 6.1.1.4'
N N 0.0061 0.0033 'International Tables Vol C Tables 4.2.6.8 and 6.1.1.4'
F F 0.0171 0.0103 'International Tables Vol C Tables 4.2.6.8 and 6.1.1.4'
I I -0.4742 1.8119 'International Tables Vol C Tables 4.2.6.8 and 6.1.1.4'

loop_
_geom_angle_atom_site_label_1
_geom_angle_atom_site_label_2
_geom_angle_atom_site_label_3
_geom_angle
_geom_angle_site_symmetry_1
_geom_angle_site_symmetry_3
_geom_angle_publ_flag
C2 C1 C2 115.8(8) . 2_655 ?
C2 C1 I1 122.1(4) . . ?
C2 C1 I1 122.1(4) 2_655 . ?
F1 C2 C1 117.9(4) . . ?
C1 C2 C1 124.2(8) . 3_665 ?
F2 C3 C4 116.6(6) . 3_665 ?
F2 C3 C4 118.6(6) . . ?
C4 C3 C4 124.8(7) 3_665 . ?
C3 C4 C3 115.2(7) 2_655 . ?
C3 C4 I2 123.6(5) 2_655 . ?
C3 C4 I2 121.0(5) . . ?
C7 N1 C7 111.7(5) . 4 ?
C7 N1 C5 109.1(3) . 4 ?
C7 N1 C5 109.2(3) 4 4 ?
C7 N1 C5 109.2(3) . . ?
C7 N1 C5 109.1(3) 4 . ?
C5 N1 C5 108.6(5) 4 . ?
C6 C5 N1 116.6(5) . . ?
C6 C5 H5A 108.1 . . ?
N1 C5 H5A 108.1 . . ?
C6 C5 H5B 108.1 . . ?
N1 C5 H5B 108.1 . . ?
H5A C5 H5B 107.3 . . ?
C5 C6 H6A 109.5 . . ?
C5 C6 H6B 109.5 . . ?
H6A C6 H6B 109.5 . . ?
C5 C6 H6C 109.5 . . ?
H6A C6 H6C 109.5 . . ?
H6B C6 H6C 109.5 . . ?
N1 C7 C8 114.3(5) . . ?
N1 C7 H7A 108.7 . . ?
C8 C7 H7A 108.7 . . ?
N1 C7 H7B 108.7 . . ?
C8 C7 H7B 108.7 . . ?
H7A C7 H7B 107.6 . . ?
C7 C8 H8A 109.5 . . ?
C7 C8 H8B 109.5 . . ?
H8A C8 H8B 109.5 . . ?
C7 C8 H8C 109.5 . . ?
H8A C8 H8C 109.5 . . ?
H8B C8 H8C 109.5 . . ?

loop_
_geom_bond_atom_site_label_1
_geom_bond_atom_site_label_2
_geom_bond_distance
_geom_bond_site_symmetry_2
_geom_bond_publ_flag
I1 C1 2.097(7) . ?
C1 C2 1.385(4) . ?
C1 C2 1.385(4) 2_655 ?
C2 F1 1.347(7) . ?
C2 C1 1.385(4) 3_665 ?
I2 C4 2.102(6) . ?
C3 F2 1.363(6) . ?
C3 C4 1.366(7) 3_665 ?
C3 C4 1.389(7) . ?
C4 C3 1.366(7) 2_655 ?
N1 C7 1.494(6) . ?
N1 C7 1.494(6) 4 ?
N1 C5 1.521(6) 4 ?
N1 C5 1.521(6) . ?
C5 C6 1.480(7) . ?
C5 H5A 0.9900 . ?
C5 H5B 0.9900 . ?
C6 H6A 0.9800 . ?
C6 H6B 0.9800 . ?
C6 H6C 0.9800 . ?
C7 C8 1.558(8) . ?
C7 H7A 0.9900 . ?
C7 H7B 0.9900 . ?
C8 H8A 0.9800 . ?
C8 H8B 0.9800 . ?
C8 H8C 0.9800 . ?

loop_
_geom_torsion_atom_site_label_1
_geom_torsion_atom_site_label_2
_geom_torsion_atom_site_label_3
_geom_torsion_atom_site_label_4
_geom_torsion
_geom_torsion_site_symmetry_1
_geom_torsion_site_symmetry_2
_geom_torsion_site_symmetry_3
_geom_torsion_site_symmetry_4
_geom_torsion_publ_flag
C2 C1 C2 F1 180.0 2_655 . . . ?
I1 C1 C2 F1 0.0 . . . . ?
C2 C1 C2 C1 0.0 2_655 . . 3_665 ?
I1 C1 C2 C1 180.0 . . . 3_665 ?
F2 C3 C4 C3 -178.9(4) . . . 2_655 ?
C4 C3 C4 C3 1.6(18) 3_665 . . 2_655 ?
F2 C3 C4 I2 -4.1(11) . . . . ?
C4 C3 C4 I2 176.4(5) 3_665 . . . ?
C7 N1 C5 C6 -175.1(4) . . . . ?
C7 N1 C5 C6 62.5(6) 4 . . . ?
C5 N1 C5 C6 -56.4(4) 4 . . . ?
C7 N1 C7 C8 56.5(4) 4 . . . ?
C5 N1 C7 C8 177.2(5) 4 . . . ?
C5 N1 C7 C8 -64.3(6) . . . . ?
